data_7010674
loop_
_publ_author_name
'Manos, Manolis J.'
'Tasiopoulos, Anastasios J.'
'Raptopoulou, Catherine'
'Terzis, Aris'
'Woollins, J. Derek'
'Slawin, Alexandra M. Z.'
'Keramidas, Anastasios D.'
'Kabanos, Themistoklis A.'

_publ_section_title
;
 Unexpected reduction of vanadium(IV) to vanadium(III) in the presence
 of the chelate ligands 2,2'-bipyridine (bpy) and 1,8-hydroxyquinoline
 (Hquin)
;
_journal_issue 10
_journal_name_full 'Journal of the Chemical Society, Dalton Transactions'
_journal_page_first 1556
_journal_paper_doi 10.1039/b102095l
_journal_year 2001
_chemical_formula_analytical '[V(III)Cl2(acac)(bpy)].CH3COCH3'
_chemical_formula_sum 'C18 H21 Cl2 N2 O3 V'
_chemical_formula_weight 435.21
_chemical_name_systematic
; 
? 
;
_space_group_IT_number 14
_symmetry_cell_setting monoclinic
_symmetry_space_group_name_Hall '-P 2yn'
_symmetry_space_group_name_H-M 'P 1 21/n 1'
_atom_sites_solution_hydrogens geom
_atom_sites_solution_primary direct
_atom_sites_solution_secondary difmap
_audit_creation_method SHELXL
_cell_angle_alpha 90.00
_cell_angle_beta 115.699(6)
_cell_angle_gamma 90.00
_cell_formula_units_Z 4
_cell_length_a 12.616(2)
_cell_length_b 12.451(2)
_cell_length_c 14.337(3)
_cell_measurement_reflns_used 25
_cell_measurement_temperature 298
_cell_measurement_theta_max 11
_cell_measurement_theta_min 5.5
_cell_volume 2029.3(6)
_computing_structure_refinement 'SHELXL-93 (Sheldrick, 1993)'
_computing_structure_solution 'SHELXS-86 (Sheldrick, 1990)'
_diffrn_ambient_temperature 298
_diffrn_measurement_device 'P21 Nicolet upgraded by Crystal Logic'
_diffrn_measurement_method 'theta-2theta scans'
_diffrn_radiation_monochromator graphite
_diffrn_radiation_source 'fine-focus sealed tube'
_diffrn_radiation_type MoK\a
_diffrn_radiation_wavelength 0.71070
_diffrn_reflns_av_R_equivalents 0.0253
_diffrn_reflns_av_sigmaI/netI 0.0749
_diffrn_reflns_limit_h_max 13
_diffrn_reflns_limit_h_min -15
_diffrn_reflns_limit_k_max 15
_diffrn_reflns_limit_k_min 0
_diffrn_reflns_limit_l_max 17
_diffrn_reflns_limit_l_min 0
_diffrn_reflns_number 3921
_diffrn_reflns_theta_max 25.50
_diffrn_reflns_theta_min 2.27
_diffrn_standards_decay_% 1.2
_diffrn_standards_interval_count 97
_diffrn_standards_number 3
_exptl_absorpt_coefficient_mu 0.771
_exptl_absorpt_correction_T_max 1.00
_exptl_absorpt_correction_T_min 0.95
_exptl_absorpt_correction_type 'psi-scan empirical'
_exptl_crystal_density_diffrn 1.424
_exptl_crystal_density_meas 1.40
_exptl_crystal_density_method 'floating method'
_exptl_crystal_F_000 896
_refine_diff_density_max 1.108
_refine_diff_density_min -0.709
_refine_diff_density_rms 0.096
_refine_ls_extinction_method none
_refine_ls_goodness_of_fit_all 1.100
_refine_ls_goodness_of_fit_obs 1.141
_refine_ls_matrix_type full
_refine_ls_number_parameters 279
_refine_ls_number_reflns 3763
_refine_ls_number_restraints 0
_refine_ls_restrained_S_all 1.104
_refine_ls_restrained_S_obs 1.141
_refine_ls_R_factor_all 0.1267
_refine_ls_R_factor_obs 0.0690
_refine_ls_shift/esd_max 0.182
_refine_ls_shift/esd_mean 0.004
_refine_ls_structure_factor_coef Fsqd
_refine_ls_weighting_details 'w=1/[\s^2^(Fo^2^)+(0.0970P)^2^+4.3016P] where P=(Fo^2^+2Fc^2^)/3'
_refine_ls_weighting_scheme calc
_refine_ls_wR_factor_all 0.2357
_refine_ls_wR_factor_obs 0.1840
_reflns_number_observed 2226
_reflns_number_total 3766
_reflns_observed_criterion >2sigma(I)
_cod_data_source_file b102095l.txt
_cod_data_source_block shel93
_cod_depositor_comments
;
The following automatic conversions were performed:

'_refine_ls_weighting_scheme' value 'calc
w=1/[\s^2^(Fo^2^)+(0.0970P)^2^+4.3016P] where P=(Fo^2^+2Fc^2^)/3' was
changed to 'calc'. New tag '_refine_ls_weighting_details' was
created. The value of the new tag was set to
'w=1/[\s^2^(Fo^2^)+(0.0970P)^2^+4.3016P] where P=(Fo^2^+2Fc^2^)/3'.

Automatic conversion script
Id: cif_fix_values 3143 2015-03-26 13:38:13Z robertas 
;
_cod_original_cell_volume 2029.3(7)
_cod_original_sg_symbol_H-M P21/n
_cod_database_code 7010674

loop_
_symmetry_equiv_pos_as_xyz
'x, y, z'
'-x+1/2, y+1/2, -z+1/2'
'-x, -y, -z'
'x-1/2, -y-1/2, z-1/2'

loop_
_atom_site_aniso_label
_atom_site_aniso_U_11
_atom_site_aniso_U_22
_atom_site_aniso_U_33
_atom_site_aniso_U_23
_atom_site_aniso_U_13
_atom_site_aniso_U_12
V 0.0568(7) 0.0538(7) 0.0507(6) 0.0168(5) 0.0322(5) 0.0162(5)
Cl1 0.0624(10) 0.0538(10) 0.0763(12) 0.0022(8) 0.0444(9) 0.0088(8)
Cl2 0.0763(13) 0.0762(14) 0.0715(13) -0.0098(11) 0.0209(11) -0.0123(11)
O1 0.059(3) 0.069(3) 0.053(3) 0.023(2) 0.029(2) 0.022(2)
O2 0.059(3) 0.052(3) 0.054(3) 0.015(2) 0.034(2) 0.014(2)
N1 0.051(3) 0.044(3) 0.044(3) -0.001(2) 0.025(2) 0.005(2)
N2 0.048(3) 0.048(3) 0.045(3) 0.007(2) 0.024(2) 0.009(2)
C1 0.069(5) 0.055(4) 0.053(4) 0.005(4) 0.026(4) 0.004(4)
C2 0.060(5) 0.085(6) 0.056(5) -0.026(5) 0.013(4) 0.001(4)
C3 0.070(5) 0.058(5) 0.106(8) -0.029(5) 0.048(5) -0.018(4)
C4 0.067(5) 0.056(5) 0.074(6) 0.005(5) 0.039(5) 0.005(4)
C5 0.052(4) 0.039(3) 0.064(4) 0.004(3) 0.037(3) 0.010(3)
C6 0.054(4) 0.048(4) 0.051(4) 0.009(3) 0.034(3) 0.011(3)
C7 0.076(6) 0.060(5) 0.082(6) 0.018(5) 0.049(5) 0.007(5)
C8 0.091(6) 0.089(7) 0.059(5) 0.038(5) 0.041(5) 0.028(5)
C9 0.075(5) 0.083(6) 0.049(5) 0.018(4) 0.023(4) 0.019(5)
C10 0.056(4) 0.073(5) 0.054(4) 0.009(4) 0.025(3) 0.008(4)
C11 0.092(6) 0.080(6) 0.062(5) 0.034(4) 0.041(4) 0.024(5)
C12 0.059(4) 0.048(3) 0.040(3) 0.004(3) 0.023(3) 0.002(3)
C13 0.069(5) 0.058(4) 0.056(4) 0.012(3) 0.040(4) 0.004(3)
C14 0.048(3) 0.042(3) 0.044(3) -0.005(3) 0.023(3) -0.003(3)
C15 0.052(4) 0.063(4) 0.064(4) -0.003(4) 0.031(3) 0.003(3)
O3 0.105(6) 0.108(6) 0.153(7) -0.048(6) 0.044(5) -0.018(5)
C16 0.071(5) 0.049(4) 0.087(6) 0.006(4) 0.027(5) 0.002(4)
C17 0.078(6) 0.079(6) 0.102(7) -0.009(5) 0.043(5) -0.014(5)
C18 0.069(6) 0.091(7) 0.142(9) 0.030(7) 0.051(6) 0.005(5)

loop_
_atom_site_label
_atom_site_type_symbol
_atom_site_fract_x
_atom_site_fract_y
_atom_site_fract_z
_atom_site_U_iso_or_equiv
_atom_site_thermal_displace_type
_atom_site_occupancy
_atom_site_calc_flag
_atom_site_refinement_flags
_atom_site_disorder_group
V V 0.73875(10) 0.20730(9) 0.97820(9) 0.0506(4) Uani 1 d . .
Cl1 Cl 0.5817(2) 0.28554(14) 0.99804(15) 0.0591(5) Uani 1 d . .
Cl2 Cl 0.8684(2) 0.3319(2) 1.0721(2) 0.0786(6) Uani 1 d . .
O1 O 0.6916(4) 0.2788(4) 0.8439(3) 0.0586(13) Uani 1 d . .
O2 O 0.8612(4) 0.1327(4) 0.9508(3) 0.0516(11) Uani 1 d . .
N1 N 0.6285(4) 0.0720(4) 0.9068(4) 0.0448(12) Uani 1 d . .
N2 N 0.7744(4) 0.0975(4) 1.1031(4) 0.0458(12) Uani 1 d . .
C1 C 0.5549(7) 0.0646(7) 0.8066(6) 0.059(2) Uani 1 d . .
C2 C 0.4867(8) -0.0240(8) 0.7643(7) 0.071(2) Uani 1 d . .
C3 C 0.4955(8) -0.1088(7) 0.8273(8) 0.075(3) Uani 1 d . .
C4 C 0.5690(8) -0.1033(7) 0.9285(8) 0.063(2) Uani 1 d . .
C5 C 0.6353(6) -0.0111(5) 0.9693(5) 0.0475(15) Uani 1 d . .
C6 C 0.7161(6) 0.0048(5) 1.0798(5) 0.0468(15) Uani 1 d . .
C7 C 0.7296(9) -0.0697(8) 1.1574(8) 0.067(2) Uani 1 d . .
C8 C 0.8011(9) -0.0468(9) 1.2581(7) 0.076(3) Uani 1 d . .
C9 C 0.8610(9) 0.0473(8) 1.2812(7) 0.070(2) Uani 1 d . .
C10 C 0.8474(7) 0.1184(7) 1.2041(6) 0.060(2) Uani 1 d . .
C11 C 0.6964(8) 0.3673(7) 0.7015(6) 0.076(2) Uani 1 d . .
H11A H 0.7371(48) 0.3618(51) 0.6587(35) 0.158(29) Uiso 1 calc R .
H11B H 0.7009(66) 0.4398(10) 0.7257(6) 0.158(29) Uiso 1 calc R .
H11C H 0.6154(22) 0.3477(43) 0.6621(37) 0.158(29) Uiso 1 calc R .
C12 C 0.7519(6) 0.2932(5) 0.7923(5) 0.0483(15) Uani 1 d . .
C13 C 0.8562(7) 0.2413(6) 0.8163(6) 0.056(2) Uani 1 d . .
C14 C 0.9054(5) 0.1627(5) 0.8904(5) 0.0436(14) Uani 1 d . .
C15 C 1.0162(6) 0.1065(6) 0.9006(6) 0.057(2) Uani 1 d . .
H15A H 1.0080(29) 0.0860(60) 0.8333(8) 0.159(29) Uiso 1 calc R .
H15B H 1.0289(40) 0.0436(37) 0.9429(54) 0.159(29) Uiso 1 calc R .
H15C H 1.0821(13) 0.1542(24) 0.9322(59) 0.159(29) Uiso 1 calc R .
O3 O 0.2138(7) 0.3137(7) -0.0558(7) 0.126(3) Uani 1 d . .
C16 C 0.2348(7) 0.3775(6) 0.0159(7) 0.072(2) Uani 1 d . .
C17 C 0.3520(8) 0.4286(8) 0.0685(8) 0.085(3) Uani 1 d . .
H17A H 0.3710(41) 0.4389(77) 0.1403(19) 0.195(38) Uiso 1 calc R .
H17B H 0.3509(28) 0.4969(39) 0.0369(54) 0.195(38) Uiso 1 calc R .
H17C H 0.4101(16) 0.3832(40) 0.0622(71) 0.195(38) Uiso 1 calc R .
C18 C 0.1444(8) 0.4069(9) 0.0506(9) 0.099(3) Uani 1 d . .
H18A H 0.1349(38) 0.4835(9) 0.0478(45) 0.111(20) Uiso 1 calc R .
H18B H 0.1685(26) 0.3827(44) 0.1205(19) 0.111(20) Uiso 1 calc R .
H18C H 0.0711(16) 0.3737(40) 0.0063(30) 0.111(20) Uiso 1 calc R .
H1 H 0.5507(49) 0.1165(48) 0.7700(45) 0.030(15) Uiso 1 d . .
H2 H 0.4407(71) -0.0237(66) 0.7065(64) 0.068(26) Uiso 1 d . .
H3 H 0.4539(65) -0.1664(64) 0.7973(58) 0.061(21) Uiso 1 d . .
H4 H 0.5814(77) -0.1365(70) 0.9673(66) 0.064(32) Uiso 1 d . .
H7 H 0.6935(62) -0.1166(57) 1.1404(55) 0.044(23) Uiso 1 d . .
H8 H 0.8051(89) -0.0907(84) 1.2948(79) 0.100(35) Uiso 1 d . .
H9 H 0.9113(79) 0.0618(74) 1.3409(71) 0.087(31) Uiso 1 d . .
H10 H 0.9135(93) 0.1633(92) 1.2153(80) 0.121(38) Uiso 1 d . .
H13 H 0.8842(59) 0.2542(55) 0.7748(51) 0.051(19) Uiso 1 d . .

loop_
_atom_type_symbol
_atom_type_description
_atom_type_scat_dispersion_real
_atom_type_scat_dispersion_imag
_atom_type_scat_source
C C 0.0033 0.0016 'International Tables Vol C Tables 4.2.6.8 and 6.1.1.4'
H H 0.0000 0.0000 'International Tables Vol C Tables 4.2.6.8 and 6.1.1.4'
N N 0.0061 0.0033 'International Tables Vol C Tables 4.2.6.8 and 6.1.1.4'
O O 0.0106 0.0060 'International Tables Vol C Tables 4.2.6.8 and 6.1.1.4'
Cl Cl 0.1484 0.1585 'International Tables Vol C Tables 4.2.6.8 and 6.1.1.4'
V V 0.3005 0.5294 'International Tables Vol C Tables 4.2.6.8 and 6.1.1.4'

loop_
_geom_angle_atom_site_label_1
_geom_angle_atom_site_label_2
_geom_angle_atom_site_label_3
_geom_angle
_geom_angle_site_symmetry_1
_geom_angle_site_symmetry_3
_geom_angle_publ_flag
O1 V O2 87.1(2) . . ?
O1 V N2 166.9(2) . . ?
O2 V N2 88.1(2) . . ?
O1 V N1 91.7(2) . . ?
O2 V N1 86.4(2) . . ?
N2 V N1 75.8(2) . . ?
O1 V Cl2 96.1(2) . . ?
O2 V Cl2 90.9(2) . . ?
N2 V Cl2 96.1(2) . . ?
N1 V Cl2 171.5(2) . . ?
O1 V Cl1 91.02(15) . . ?
O2 V Cl1 174.7(2) . . ?
N2 V Cl1 92.64(14) . . ?
N1 V Cl1 88.67(14) . . ?
Cl2 V Cl1 94.32(9) . . ?
C12 O1 V 128.7(4) . . ?
C14 O2 V 127.3(4) . . ?
C1 N1 C5 118.5(6) . . ?
C1 N1 V 125.0(5) . . ?
C5 N1 V 116.4(4) . . ?
C6 N2 C10 118.5(6) . . ?
C6 N2 V 116.8(4) . . ?
C10 N2 V 124.6(5) . . ?
N1 C1 C2 122.9(8) . . ?
C3 C2 C1 118.4(8) . . ?
C4 C3 C2 119.8(8) . . ?
C3 C4 C5 120.3(9) . . ?
N1 C5 C4 120.1(7) . . ?
N1 C5 C6 115.1(6) . . ?
C4 C5 C6 124.8(7) . . ?
N2 C6 C7 120.8(7) . . ?
N2 C6 C5 115.7(5) . . ?
C7 C6 C5 123.5(7) . . ?
C8 C7 C6 120.0(9) . . ?
C9 C8 C7 118.9(8) . . ?
C8 C9 C10 120.1(9) . . ?
N2 C10 C9 121.7(8) . . ?
O1 C12 C13 122.3(6) . . ?
O1 C12 C11 114.6(6) . . ?
C13 C12 C11 123.1(6) . . ?
C12 C13 C14 126.3(6) . . ?
O2 C14 C13 123.3(6) . . ?
O2 C14 C15 117.2(6) . . ?
C13 C14 C15 119.5(6) . . ?
O3 C16 C18 121.5(9) . . ?
O3 C16 C17 120.5(9) . . ?
C18 C16 C17 117.9(9) . . ?

loop_
_geom_bond_atom_site_label_1
_geom_bond_atom_site_label_2
_geom_bond_distance
_geom_bond_site_symmetry_2
_geom_bond_publ_flag
V O1 1.964(4) . ?
V O2 1.982(4) . ?
V N2 2.140(5) . ?
V N1 2.142(6) . ?
V Cl2 2.233(3) . ?
V Cl1 2.333(2) . ?
O1 C12 1.284(8) . ?
O2 C14 1.273(7) . ?
N1 C1 1.332(9) . ?
N1 C5 1.348(8) . ?
N2 C6 1.331(8) . ?
N2 C10 1.362(9) . ?
C1 C2 1.368(12) . ?
C2 C3 1.363(13) . ?
C3 C4 1.342(13) . ?
C4 C5 1.391(11) . ?
C5 C6 1.480(10) . ?
C6 C7 1.400(10) . ?
C7 C8 1.360(14) . ?
C8 C9 1.355(14) . ?
C9 C10 1.367(11) . ?
C11 C12 1.498(9) . ?
C12 C13 1.369(10) . ?
C13 C14 1.377(9) . ?
C14 C15 1.513(9) . ?
O3 C16 1.233(11) . ?
C16 C18 1.476(13) . ?
C16 C17 1.481(12) . ?
